data_7000669
loop_
_publ_author_name
'Ding, Nini'
'Zhang, Jun'
'Hor, T. S. Andy'

_publ_section_title
;
 Formation and crystallographic elucidation of stable [4 +
 2]-coordinate nickel(ii) N,S-heterocyclic carbene (NSHC) complexes
;
_journal_issue 10
_journal_name_full 'Dalton Transactions'
_journal_page_first 1853
_journal_page_last 1858
_journal_paper_doi 10.1039/b815876b
_journal_year 2009
_chemical_formula_sum 'C22 H26 I2 N2 Ni S2'
_chemical_formula_weight 695.08
_chemical_name_systematic
;
?
;
_space_group_IT_number 15
_symmetry_cell_setting monoclinic
_symmetry_space_group_name_Hall '-C 2yc'
_symmetry_space_group_name_H-M 'C 1 2/c 1'
_atom_sites_solution_hydrogens geom
_atom_sites_solution_primary direct
_atom_sites_solution_secondary difmap
_audit_creation_method SHELXL-97
_cell_angle_alpha 90.00
_cell_angle_beta 93.931(2)
_cell_angle_gamma 90.00
_cell_formula_units_Z 4
_cell_length_a 17.3549(15)
_cell_length_b 9.9210(9)
_cell_length_c 14.9512(12)
_cell_measurement_reflns_used 2814
_cell_measurement_temperature 223(2)
_cell_measurement_theta_max 27.54
_cell_measurement_theta_min 2.35
_cell_volume 2568.2(4)
_computing_cell_refinement 'Bruker SMART'
_computing_data_collection 'Bruker SMART'
_computing_data_reduction 'Bruker SAINT'
_computing_molecular_graphics 'Bruker SHELXTL'
_computing_publication_material 'Bruker SHELXTL'
_computing_structure_refinement 'SHELXL-97 (Sheldrick, 1997)'
_computing_structure_solution 'SHELXS-97 (Sheldrick, 1990)'
_diffrn_ambient_temperature 223(2)
_diffrn_measured_fraction_theta_full 1.000
_diffrn_measured_fraction_theta_max 1.000
_diffrn_measurement_device_type 'CCD area detector'
_diffrn_measurement_method 'phi and omega scans'
_diffrn_radiation_monochromator graphite
_diffrn_radiation_source 'fine-focus sealed tube'
_diffrn_radiation_type MoK\a
_diffrn_radiation_wavelength 0.71073
_diffrn_reflns_av_R_equivalents 0.0318
_diffrn_reflns_av_sigmaI/netI 0.0411
_diffrn_reflns_limit_h_max 20
_diffrn_reflns_limit_h_min -20
_diffrn_reflns_limit_k_max 11
_diffrn_reflns_limit_k_min -11
_diffrn_reflns_limit_l_max 11
_diffrn_reflns_limit_l_min -17
_diffrn_reflns_number 7236
_diffrn_reflns_theta_full 25.00
_diffrn_reflns_theta_max 25.00
_diffrn_reflns_theta_min 2.35
_exptl_absorpt_coefficient_mu 3.333
_exptl_absorpt_correction_T_max 0.7763
_exptl_absorpt_correction_T_min 0.5852
_exptl_absorpt_correction_type 'Sadabs, (Sheldrick 2001)'
_exptl_crystal_colour RED
_exptl_crystal_density_diffrn 1.798
_exptl_crystal_density_meas ?
_exptl_crystal_density_method .
_exptl_crystal_description BLOCK
_exptl_crystal_F_000 1352
_exptl_crystal_size_max 0.18
_exptl_crystal_size_mid 0.08
_exptl_crystal_size_min 0.08
_refine_diff_density_max 3.792
_refine_diff_density_min -0.904
_refine_diff_density_rms 0.217
_refine_ls_extinction_method none
_refine_ls_goodness_of_fit_ref 1.264
_refine_ls_hydrogen_treatment mixed
_refine_ls_matrix_type full
_refine_ls_number_parameters 135
_refine_ls_number_reflns 2264
_refine_ls_number_restraints 0
_refine_ls_restrained_S_all 1.264
_refine_ls_R_factor_all 0.0820
_refine_ls_R_factor_gt 0.0788
_refine_ls_shift/su_max 0.001
_refine_ls_shift/su_mean 0.000
_refine_ls_structure_factor_coef Fsqd
_refine_ls_weighting_details 'calc w=1/[\s^2^(Fo^2^)+(0.0698P)^2^+76.2837P] where P=(Fo^2^+2Fc^2^)/3'
_refine_ls_weighting_scheme calc
_refine_ls_wR_factor_gt 0.2037
_refine_ls_wR_factor_ref 0.2055
_reflns_number_gt 2126
_reflns_number_total 2264
_reflns_threshold_expression >2sigma(I)
_cod_data_source_file b815876b.txt
_cod_data_source_block Compound10
_cod_depositor_comments
;
The following automatic conversions were performed:
'_symmetry_cell_setting' value 'Monoclinic' changed to 'monoclinic'
according to '/home/saulius/struct/CIF-dictionaries/cif_core.dic'
dictionary named 'cif_core.dic' version 2.4.1 from 2010-06-29.

Automatic conversion script
Id: cif_fix_enum 1527 2010-12-29 10:47:43Z saulius 
;
_cod_original_sg_symbol_H-M C2/c
_cod_database_code 7000669

loop_
_symmetry_equiv_pos_as_xyz
'x, y, z'
'-x, y, -z+1/2'
'x+1/2, y+1/2, z'
'-x+1/2, y+1/2, -z+1/2'
'-x, -y, -z'
'x, -y, z-1/2'
'-x+1/2, -y+1/2, -z'
'x+1/2, -y+1/2, z-1/2'

loop_
_atom_site_label
_atom_site_type_symbol
_atom_site_fract_x
_atom_site_fract_y
_atom_site_fract_z
_atom_site_U_iso_or_equiv
_atom_site_adp_type
_atom_site_occupancy
_atom_site_symmetry_multiplicity
_atom_site_calc_flag
_atom_site_refinement_flags
_atom_site_disorder_assembly
_atom_site_disorder_group
Ni1 Ni 0.2500 0.7500 0.0000 0.0305(5) Uani 1 2 d S . .
I1 I 0.12710(4) 0.72769(10) 0.07620(5) 0.0453(3) Uani 1 1 d . . .
S1 S 0.3454(2) 0.5792(4) 0.1431(2) 0.0537(9) Uani 1 1 d . . .
N1 N 0.3221(6) 0.8242(12) 0.1767(7) 0.050(3) Uani 1 1 d . . .
C1 C 0.3064(6) 0.7355(12) 0.1123(8) 0.037(3) Uani 1 1 d . . .
C2 C 0.3653(7) 0.7745(16) 0.2541(8) 0.047(3) Uani 1 1 d . . .
C3 C 0.3885(8) 0.8506(18) 0.3314(8) 0.060(4) Uani 1 1 d . . .
H3 H 0.3768 0.9426 0.3371 0.072 Uiso 1 1 calc R . .
C4 C 0.4304(9) 0.777(2) 0.3989(9) 0.072(5) Uani 1 1 d . . .
H4 H 0.4499 0.8236 0.4505 0.086 Uiso 1 1 calc R . .
C5 C 0.4443(9) 0.642(2) 0.3931(10) 0.078(5) Uani 1 1 d . . .
H5 H 0.4698 0.5974 0.4419 0.094 Uiso 1 1 calc R . .
C6 C 0.4217(9) 0.571(2) 0.3172(10) 0.072(5) Uani 1 1 d . . .
H6 H 0.4328 0.4792 0.3120 0.086 Uiso 1 1 calc R . .
C7 C 0.3815(7) 0.6420(17) 0.2481(8) 0.056(4) Uani 1 1 d . . .
C8 C 0.2924(7) 0.9619(13) 0.1700(8) 0.048(3) Uani 1 1 d . . .
H8A H 0.2892 0.9980 0.2307 0.058 Uiso 1 1 calc R . .
H8B H 0.2399 0.9596 0.1414 0.058 Uiso 1 1 calc R . .
C9 C 0.3402(7) 1.0551(14) 0.1183(8) 0.048(3) Uani 1 1 d . . .
H9 H 0.3395 1.0214 0.0559 0.057 Uiso 1 1 calc R . .
C10 C 0.3027(10) 1.1988(19) 0.1159(12) 0.076(5) Uani 1 1 d . . .
H10A H 0.2502 1.1931 0.0894 0.114 Uiso 1 1 calc R . .
H10B H 0.3325 1.2586 0.0803 0.114 Uiso 1 1 calc R . .
H10C H 0.3022 1.2337 0.1764 0.114 Uiso 1 1 calc R . .
C11 C 0.4238(8) 1.0647(18) 0.1545(10) 0.069(4) Uani 1 1 d . . .
H11A H 0.4263 1.1058 0.2135 0.103 Uiso 1 1 calc R . .
H11B H 0.4524 1.1193 0.1144 0.103 Uiso 1 1 calc R . .
H11C H 0.4461 0.9750 0.1586 0.103 Uiso 1 1 calc R . .

loop_
_atom_site_aniso_label
_atom_site_aniso_U_11
_atom_site_aniso_U_22
_atom_site_aniso_U_33
_atom_site_aniso_U_23
_atom_site_aniso_U_13
_atom_site_aniso_U_12
Ni1 0.0280(10) 0.0360(11) 0.0275(10) -0.0023(7) 0.0019(8) -0.0035(7)
I1 0.0298(5) 0.0712(6) 0.0358(5) -0.0006(3) 0.0079(3) -0.0053(3)
S1 0.053(2) 0.055(2) 0.0528(19) 0.0022(15) 0.0025(15) -0.0002(15)
N1 0.042(6) 0.067(7) 0.039(5) -0.013(5) -0.010(4) 0.008(5)
C1 0.026(5) 0.051(7) 0.034(6) 0.005(5) 0.001(4) 0.000(5)
C2 0.028(6) 0.088(11) 0.025(6) 0.001(6) 0.001(4) -0.003(6)
C3 0.060(8) 0.082(11) 0.039(7) -0.007(7) 0.003(6) -0.006(8)
C4 0.047(8) 0.141(17) 0.027(6) 0.006(8) -0.004(6) -0.017(9)
C5 0.062(10) 0.124(17) 0.047(9) 0.038(10) -0.005(7) -0.012(10)
C6 0.062(9) 0.103(13) 0.051(8) 0.026(8) -0.001(7) -0.014(9)
C7 0.044(7) 0.082(11) 0.040(7) 0.010(7) 0.005(5) -0.016(7)
C8 0.045(7) 0.055(8) 0.045(7) 0.001(6) 0.002(5) 0.005(6)
C9 0.045(7) 0.056(8) 0.043(7) -0.010(6) 0.011(5) -0.002(6)
C10 0.069(11) 0.091(13) 0.070(10) -0.002(9) 0.012(8) 0.020(9)
C11 0.045(8) 0.092(12) 0.071(10) 0.011(9) 0.009(7) -0.011(8)

loop_
_atom_type_symbol
_atom_type_description
_atom_type_scat_dispersion_real
_atom_type_scat_dispersion_imag
_atom_type_scat_source
C C 0.0033 0.0016 'International Tables Vol C Tables 4.2.6.8 and 6.1.1.4'
H H 0.0000 0.0000 'International Tables Vol C Tables 4.2.6.8 and 6.1.1.4'
N N 0.0061 0.0033 'International Tables Vol C Tables 4.2.6.8 and 6.1.1.4'
S S 0.1246 0.1234 'International Tables Vol C Tables 4.2.6.8 and 6.1.1.4'
Ni Ni 0.3393 1.1124 'International Tables Vol C Tables 4.2.6.8 and 6.1.1.4'
I I -0.4742 1.8119 'International Tables Vol C Tables 4.2.6.8 and 6.1.1.4'

loop_
_geom_angle_atom_site_label_1
_geom_angle_atom_site_label_2
_geom_angle_atom_site_label_3
_geom_angle
_geom_angle_site_symmetry_1
_geom_angle_site_symmetry_3
_geom_angle_publ_flag
C1 Ni1 C1 180.000(1) . 7_565 ?
C1 Ni1 I1 90.3(3) . 7_565 ?
C1 Ni1 I1 89.7(3) 7_565 7_565 ?
C1 Ni1 I1 89.7(3) . . ?
C1 Ni1 I1 90.3(3) 7_565 . ?
I1 Ni1 I1 180.0 7_565 . ?
C1 S1 C7 91.6(7) . . ?
C1 N1 C2 115.7(11) . . ?
C1 N1 C8 121.3(10) . . ?
C2 N1 C8 122.9(11) . . ?
N1 C1 S1 110.1(9) . . ?
N1 C1 Ni1 131.8(9) . . ?
S1 C1 Ni1 118.1(7) . . ?
C7 C2 C3 121.7(13) . . ?
C7 C2 N1 112.6(11) . . ?
C3 C2 N1 125.7(14) . . ?
C4 C3 C2 114.5(16) . . ?
C5 C4 C3 123.1(15) . . ?
C4 C5 C6 121.0(15) . . ?
C5 C6 C7 117.1(18) . . ?
C2 C7 C6 122.4(14) . . ?
C2 C7 S1 109.9(10) . . ?
C6 C7 S1 127.7(14) . . ?
N1 C8 C9 114.1(11) . . ?
C8 C9 C11 114.0(12) . . ?
C8 C9 C10 109.3(11) . . ?
C11 C9 C10 109.7(13) . . ?

loop_
_geom_bond_atom_site_label_1
_geom_bond_atom_site_label_2
_geom_bond_distance
_geom_bond_site_symmetry_2
_geom_bond_publ_flag
Ni1 C1 1.890(11) . ?
Ni1 C1 1.890(11) 7_565 ?
Ni1 I1 2.4959(7) 7_565 ?
Ni1 I1 2.4959(7) . ?
S1 C1 1.742(12) . ?
S1 C7 1.764(14) . ?
N1 C1 1.319(16) . ?
N1 C2 1.424(15) . ?
N1 C8 1.461(17) . ?
C2 C7 1.35(2) . ?
C2 C3 1.415(18) . ?
C3 C4 1.41(2) . ?
C4 C5 1.36(3) . ?
C5 C6 1.37(2) . ?
C6 C7 1.40(2) . ?
C8 C9 1.493(17) . ?
C9 C11 1.516(18) . ?
C9 C10 1.57(2) . ?
